data_7104027
loop_
_publ_author_name
'Liddle, Stephen T.'
'Izod, Keith'

_publ_section_title
;
 The first structurally authenticated alkali metal 1,3-diphosphaallyl
 complex [{ButC(PMes)2}Li(thf)3] (Mes = 2,4,6-Me3C6H2): an alternative
 synthetic approach to substituted 1,3-diphosphaallyl complexes
;
_journal_coden_ASTM CHCOFS
_journal_issue 6
_journal_name_full
;
 Chemical Communications (Cambridge, United Kingdom)
;
_journal_page_first 772
_journal_page_last 773
_journal_paper_doi 10.1039/b300272a
_journal_year 2003
_chemical_formula_moiety '[MesP=C(But)P(X)Mes]'
_chemical_formula_sum 'C23 H31 Br0.36 Cl0.64 P2'
_chemical_formula_weight 420.87
_space_group_IT_number 2
_symmetry_cell_setting triclinic
_symmetry_space_group_name_Hall '-P 1'
_symmetry_space_group_name_H-M 'P -1'
_atom_sites_solution_hydrogens geom
_atom_sites_solution_primary heavy
_atom_sites_solution_secondary difmap
_audit_creation_method SHELXL-97
_cell_angle_alpha 109.001(2)
_cell_angle_beta 92.033(2)
_cell_angle_gamma 98.202(2)
_cell_formula_units_Z 2
_cell_length_a 8.8412(6)
_cell_length_b 9.4818(6)
_cell_length_c 14.4128(10)
_cell_measurement_reflns_used 7352
_cell_measurement_temperature 150(2)
_cell_measurement_theta_max 28.59
_cell_measurement_theta_min 2.29
_cell_volume 1126.37(13)
_computing_cell_refinement 'Bruker SAINT'
_computing_data_collection 'Bruker SMART'
_computing_data_reduction 'Bruker SAINT'
_computing_molecular_graphics 'Bruker SHELXTL'
_computing_publication_material 'Bruker SHELXTL and local programs'
_computing_structure_refinement 'Bruker SHELXTL'
_computing_structure_solution 'Bruker SHELXTL'
_diffrn_ambient_temperature 150(2)
_diffrn_measured_fraction_theta_full 0.989
_diffrn_measured_fraction_theta_max 0.989
_diffrn_measurement_device_type 'Bruker SMART 1K CCD diffractometer'
_diffrn_measurement_method '\w rotation with narrow frames'
_diffrn_radiation_monochromator graphite
_diffrn_radiation_source 'fine-focus sealed tube'
_diffrn_radiation_type MoK\a
_diffrn_radiation_wavelength 0.71073
_diffrn_reflns_av_R_equivalents 0.0189
_diffrn_reflns_av_sigmaI/netI 0.0265
_diffrn_reflns_limit_h_max 10
_diffrn_reflns_limit_h_min -10
_diffrn_reflns_limit_k_max 11
_diffrn_reflns_limit_k_min -11
_diffrn_reflns_limit_l_max 16
_diffrn_reflns_limit_l_min -17
_diffrn_reflns_number 8092
_diffrn_reflns_theta_full 25.00
_diffrn_reflns_theta_max 25.00
_diffrn_reflns_theta_min 2.29
_diffrn_standards_decay_% 0
_diffrn_standards_number 0
_exptl_absorpt_coefficient_mu 0.912
_exptl_absorpt_correction_T_max 0.7589
_exptl_absorpt_correction_T_min 0.5290
_exptl_absorpt_correction_type empirical
_exptl_crystal_colour yellow
_exptl_crystal_density_diffrn 1.241
_exptl_crystal_density_method 'not measured'
_exptl_crystal_description block
_exptl_crystal_F_000 445
_exptl_crystal_size_max 0.80
_exptl_crystal_size_mid 0.70
_exptl_crystal_size_min 0.32
_refine_diff_density_max 0.317
_refine_diff_density_min -0.276
_refine_diff_density_rms 0.047
_refine_ls_extinction_coef 0
_refine_ls_extinction_method none
_refine_ls_goodness_of_fit_ref 1.045
_refine_ls_hydrogen_treatment constr
_refine_ls_matrix_type full
_refine_ls_number_parameters 245
_refine_ls_number_reflns 3930
_refine_ls_number_restraints 0
_refine_ls_restrained_S_all 1.045
_refine_ls_R_factor_all 0.0370
_refine_ls_R_factor_gt 0.0307
_refine_ls_shift/su_max 0.001
_refine_ls_shift/su_mean 0.000
_refine_ls_structure_factor_coef Fsqd
_refine_ls_weighting_details 'calc w=1/[\s^2^(Fo^2^)+(0.0386P)^2^+0.5733P] where P=(Fo^2^+2Fc^2^)/3'
_refine_ls_weighting_scheme calc
_refine_ls_wR_factor_gt 0.0781
_refine_ls_wR_factor_ref 0.0815
_reflns_number_gt 3422
_reflns_number_total 3930
_reflns_threshold_expression I>2\s(I)
_cod_data_source_file b300272a.txt
_cod_data_source_block 2
_cod_depositor_comments
;
The following automatic conversions were performed:
'_symmetry_cell_setting' value 'Triclinic' changed to 'triclinic'
according to '/home/saulius/struct/CIF-dictionaries/cif_core.dic'
dictionary named 'cif_core.dic' version 2.4.1 from 2010-06-29.

Automatic conversion script
Id: cif_fix_enum 1527 2010-12-29 10:47:43Z saulius 
;
_cod_original_sg_symbol_H-M P-1
_cod_database_code 7104027

loop_
_symmetry_equiv_pos_as_xyz
'x, y, z'
'-x, -y, -z'

loop_
_atom_site_label
_atom_site_type_symbol
_atom_site_fract_x
_atom_site_fract_y
_atom_site_fract_z
_atom_site_U_iso_or_equiv
_atom_site_adp_type
_atom_site_occupancy
_atom_site_symmetry_multiplicity
_atom_site_calc_flag
_atom_site_refinement_flags
_atom_site_disorder_assembly
_atom_site_disorder_group
C1 C 0.6359(2) 0.8381(2) 0.76225(14) 0.0232(4) Uani 1 1 d . A .
C2 C 0.4958(2) 0.7154(2) 0.75591(15) 0.0289(4) Uani 1 1 d . . .
C3 C 0.3606(2) 0.7201(2) 0.68766(17) 0.0369(5) Uani 1 1 d . . .
H3A H 0.2763 0.6390 0.6845 0.055 Uiso 1 1 calc R . .
H3B H 0.3935 0.7063 0.6215 0.055 Uiso 1 1 calc R . .
H3C H 0.3258 0.8181 0.7134 0.055 Uiso 1 1 calc R . .
C4 C 0.5474(3) 0.5593(2) 0.71901(17) 0.0369(5) Uani 1 1 d . . .
H4A H 0.4614 0.4806 0.7173 0.055 Uiso 1 1 calc R . .
H4B H 0.6326 0.5570 0.7636 0.055 Uiso 1 1 calc R . .
H4C H 0.5810 0.5411 0.6526 0.055 Uiso 1 1 calc R . .
C5 C 0.4358(3) 0.7330(3) 0.85729(17) 0.0390(5) Uani 1 1 d . . .
H5A H 0.3457 0.6556 0.8499 0.058 Uiso 1 1 calc R . .
H5B H 0.4072 0.8335 0.8851 0.058 Uiso 1 1 calc R . .
H5C H 0.5162 0.7211 0.9014 0.058 Uiso 1 1 calc R . .
Br1 Br 0.64052(4) 0.68788(4) 0.52158(2) 0.03320(14) Uani 0.363(2) 1 d P A 1
Cl1 Cl 0.64052(4) 0.68788(4) 0.52158(2) 0.03320(14) Uani 0.637(2) 1 d P A 2
P1 P 0.76772(5) 0.81986(5) 0.66489(4) 0.02302(14) Uani 1 1 d . . .
C6 C 0.8065(2) 1.0023(2) 0.64488(13) 0.0218(4) Uani 1 1 d . A .
C7 C 0.9618(2) 1.0511(2) 0.63484(13) 0.0258(4) Uani 1 1 d . . .
C8 C 1.0027(2) 1.1903(2) 0.62254(14) 0.0318(5) Uani 1 1 d . A .
H8A H 1.1077 1.2244 0.6181 0.038 Uiso 1 1 calc R . .
C9 C 0.8958(3) 1.2812(2) 0.61656(16) 0.0349(5) Uani 1 1 d . . .
C10 C 0.7428(2) 1.2273(2) 0.62120(15) 0.0310(5) Uani 1 1 d . A .
H10A H 0.6677 1.2864 0.6142 0.037 Uiso 1 1 calc R . .
C11 C 0.6951(2) 1.0909(2) 0.63559(13) 0.0243(4) Uani 1 1 d . . .
C12 C 1.0875(2) 0.9585(3) 0.63473(16) 0.0357(5) Uani 1 1 d . A .
H12A H 1.1800 1.0031 0.6125 0.054 Uiso 1 1 calc R . .
H12B H 1.0538 0.8547 0.5901 0.054 Uiso 1 1 calc R . .
H12C H 1.1101 0.9574 0.7015 0.054 Uiso 1 1 calc R . .
C13 C 0.9422(3) 1.4314(3) 0.6017(2) 0.0590(8) Uani 1 1 d . A .
H13A H 1.0387 1.4310 0.5702 0.088 Uiso 1 1 calc R . .
H13B H 0.9563 1.5126 0.6656 0.088 Uiso 1 1 calc R . .
H13C H 0.8619 1.4480 0.5596 0.088 Uiso 1 1 calc R . .
C14 C 0.5258(2) 1.0447(2) 0.63945(16) 0.0307(4) Uani 1 1 d . A .
H14A H 0.4694 1.1169 0.6236 0.046 Uiso 1 1 calc R . .
H14B H 0.5061 1.0437 0.7057 0.046 Uiso 1 1 calc R . .
H14C H 0.4917 0.9435 0.5915 0.046 Uiso 1 1 calc R . .
P2 P 0.69699(6) 0.96343(6) 0.87577(4) 0.02930(15) Uani 1 1 d . . .
C15 C 0.8884(2) 1.0654(2) 0.87206(13) 0.0267(4) Uani 1 1 d . A .
C16 C 1.0191(2) 0.9981(2) 0.87672(13) 0.0280(4) Uani 1 1 d . . .
C17 C 1.1635(2) 1.0860(2) 0.88884(14) 0.0312(5) Uani 1 1 d . A .
H17A H 1.2519 1.0408 0.8921 0.037 Uiso 1 1 calc R . .
C18 C 1.1831(2) 1.2371(2) 0.89625(14) 0.0336(5) Uani 1 1 d . . .
C19 C 1.0526(2) 1.3032(2) 0.89555(14) 0.0328(5) Uani 1 1 d . A .
H19A H 1.0640 1.4074 0.9024 0.039 Uiso 1 1 calc R . .
C20 C 0.9064(2) 1.2211(2) 0.88504(14) 0.0293(4) Uani 1 1 d . . .
C21 C 1.0088(2) 0.8341(2) 0.86890(15) 0.0321(5) Uani 1 1 d . A .
H21A H 1.1085 0.8166 0.8909 0.048 Uiso 1 1 calc R . .
H21B H 0.9803 0.7696 0.8003 0.048 Uiso 1 1 calc R . .
H21C H 0.9310 0.8096 0.9105 0.048 Uiso 1 1 calc R . .
C22 C 1.3413(3) 1.3267(3) 0.9044(2) 0.0503(6) Uani 1 1 d . A .
H22A H 1.3509 1.4218 0.9597 0.076 Uiso 1 1 calc R . .
H22B H 1.3576 1.3486 0.8433 0.076 Uiso 1 1 calc R . .
H22C H 1.4184 1.2679 0.9157 0.076 Uiso 1 1 calc R . .
C23 C 0.7686(3) 1.3006(2) 0.88918(16) 0.0378(5) Uani 1 1 d . A .
H23A H 0.8028 1.4059 0.8939 0.057 Uiso 1 1 calc R . .
H23B H 0.7145 1.2980 0.9469 0.057 Uiso 1 1 calc R . .
H23C H 0.6993 1.2493 0.8293 0.057 Uiso 1 1 calc R . .

loop_
_atom_site_aniso_label
_atom_site_aniso_U_11
_atom_site_aniso_U_22
_atom_site_aniso_U_33
_atom_site_aniso_U_23
_atom_site_aniso_U_13
_atom_site_aniso_U_12
C1 0.0214(9) 0.0235(9) 0.0275(10) 0.0103(8) 0.0036(8) 0.0082(7)
C2 0.0269(10) 0.0249(10) 0.0363(11) 0.0116(9) 0.0072(9) 0.0047(8)
C3 0.0245(11) 0.0369(12) 0.0497(13) 0.0176(10) 0.0017(9) -0.0009(9)
C4 0.0414(12) 0.0272(11) 0.0457(13) 0.0158(10) 0.0105(10) 0.0069(9)
C5 0.0370(12) 0.0393(12) 0.0453(13) 0.0187(10) 0.0163(10) 0.0074(10)
Br1 0.0374(2) 0.0297(2) 0.0274(2) 0.00544(14) 0.00086(13) -0.00062(14)
Cl1 0.0374(2) 0.0297(2) 0.0274(2) 0.00544(14) 0.00086(13) -0.00062(14)
P1 0.0229(3) 0.0234(3) 0.0230(3) 0.0067(2) 0.00311(19) 0.00714(19)
C6 0.0218(9) 0.0227(9) 0.0180(9) 0.0031(7) 0.0013(7) 0.0030(7)
C7 0.0227(10) 0.0355(11) 0.0164(9) 0.0049(8) 0.0027(7) 0.0044(8)
C8 0.0254(10) 0.0370(12) 0.0266(10) 0.0052(9) 0.0067(8) -0.0037(9)
C9 0.0409(12) 0.0257(11) 0.0346(11) 0.0066(9) 0.0122(10) -0.0001(9)
C10 0.0337(11) 0.0255(10) 0.0344(11) 0.0082(9) 0.0084(9) 0.0094(8)
C11 0.0251(10) 0.0238(10) 0.0231(9) 0.0059(8) 0.0036(8) 0.0054(8)
C12 0.0243(11) 0.0562(14) 0.0307(11) 0.0168(10) 0.0073(9) 0.0128(10)
C13 0.0592(17) 0.0344(13) 0.087(2) 0.0255(14) 0.0263(15) 0.0021(12)
C14 0.0236(10) 0.0330(11) 0.0391(12) 0.0150(9) 0.0036(9) 0.0089(8)
P2 0.0271(3) 0.0350(3) 0.0233(3) 0.0051(2) 0.0051(2) 0.0074(2)
C15 0.0272(10) 0.0332(11) 0.0162(9) 0.0031(8) 0.0014(7) 0.0063(8)
C16 0.0307(11) 0.0346(11) 0.0170(9) 0.0047(8) 0.0025(8) 0.0087(8)
C17 0.0286(11) 0.0411(12) 0.0227(10) 0.0072(9) 0.0021(8) 0.0106(9)
C18 0.0318(11) 0.0417(12) 0.0231(10) 0.0067(9) 0.0021(8) 0.0024(9)
C19 0.0396(12) 0.0309(11) 0.0248(10) 0.0059(8) 0.0010(9) 0.0044(9)
C20 0.0326(11) 0.0343(11) 0.0173(9) 0.0026(8) -0.0006(8) 0.0088(9)
C21 0.0332(11) 0.0366(12) 0.0273(10) 0.0093(9) 0.0012(9) 0.0118(9)
C22 0.0361(13) 0.0521(15) 0.0581(16) 0.0156(13) 0.0048(11) -0.0015(11)
C23 0.0396(12) 0.0348(12) 0.0345(12) 0.0028(9) -0.0012(9) 0.0142(10)

loop_
_atom_type_symbol
_atom_type_description
_atom_type_scat_dispersion_real
_atom_type_scat_dispersion_imag
_atom_type_scat_source
C C 0.0033 0.0016 'International Tables Vol C Tables 4.2.6.8 and 6.1.1.4'
H H 0.0000 0.0000 'International Tables Vol C Tables 4.2.6.8 and 6.1.1.4'
P P 0.1023 0.0942 'International Tables Vol C Tables 4.2.6.8 and 6.1.1.4'
Cl Cl 0.1484 0.1585 'International Tables Vol C Tables 4.2.6.8 and 6.1.1.4'
Br Br -0.2901 2.4595 'International Tables Vol C Tables 4.2.6.8 and 6.1.1.4'

loop_
_geom_angle_atom_site_label_1
_geom_angle_atom_site_label_2
_geom_angle_atom_site_label_3
_geom_angle
_geom_angle_site_symmetry_1
_geom_angle_site_symmetry_3
_geom_angle_publ_flag
C2 C1 P1 122.85(13) . . ?
C2 C1 P2 116.49(14) . . ?
P1 C1 P2 118.05(10) . . ?
C1 C2 C3 112.44(16) . . ?
C1 C2 C4 108.32(16) . . ?
C1 C2 C5 111.95(17) . . ?
C3 C2 C4 110.17(18) . . ?
C3 C2 C5 106.93(17) . . ?
C4 C2 C5 106.89(16) . . ?
C1 P1 Br1 109.15(6) . . ?
C1 P1 C6 107.82(8) . . ?
Br1 P1 C6 97.94(6) . . ?
P1 C6 C7 114.98(14) . . ?
P1 C6 C11 125.49(14) . . ?
C7 C6 C11 119.49(17) . . ?
C6 C7 C8 118.97(18) . . ?
C6 C7 C12 123.60(18) . . ?
C8 C7 C12 117.42(18) . . ?
C7 C8 C9 122.31(18) . . ?
C8 C9 C10 117.74(19) . . ?
C8 C9 C13 121.5(2) . . ?
C10 C9 C13 120.7(2) . . ?
C9 C10 C11 122.66(19) . . ?
C6 C11 C10 118.67(17) . . ?
C6 C11 C14 123.59(17) . . ?
C10 C11 C14 117.74(17) . . ?
C1 P2 C15 109.18(9) . . ?
P2 C15 C16 120.05(15) . . ?
P2 C15 C20 119.17(14) . . ?
C16 C15 C20 119.49(18) . . ?
C15 C16 C17 118.69(19) . . ?
C15 C16 C21 122.55(18) . . ?
C17 C16 C21 118.76(18) . . ?
C16 C17 C18 122.44(19) . . ?
C17 C18 C19 118.00(19) . . ?
C17 C18 C22 120.9(2) . . ?
C19 C18 C22 121.1(2) . . ?
C18 C19 C20 121.7(2) . . ?
C15 C20 C19 119.47(18) . . ?
C15 C20 C23 121.09(19) . . ?
C19 C20 C23 119.43(19) . . ?

loop_
_geom_bond_atom_site_label_1
_geom_bond_atom_site_label_2
_geom_bond_distance
_geom_bond_site_symmetry_2
_geom_bond_publ_flag
C1 C2 1.552(3) . ?
C1 P1 1.8362(19) . ?
C1 P2 1.6938(19) . ?
C2 C3 1.536(3) . ?
C2 C4 1.542(3) . ?
C2 C5 1.538(3) . ?
Br1 P1 2.2018(6) . ?
P1 C6 1.8321(19) . ?
C6 C7 1.413(3) . ?
C6 C11 1.412(3) . ?
C7 C8 1.387(3) . ?
C7 C12 1.511(3) . ?
C8 C9 1.385(3) . ?
C9 C10 1.388(3) . ?
C9 C13 1.510(3) . ?
C10 C11 1.385(3) . ?
C11 C14 1.507(3) . ?
P2 C15 1.837(2) . ?
C15 C16 1.407(3) . ?
C15 C20 1.411(3) . ?
C16 C17 1.394(3) . ?
C16 C21 1.512(3) . ?
C17 C18 1.386(3) . ?
C18 C19 1.390(3) . ?
C18 C22 1.509(3) . ?
C19 C20 1.387(3) . ?
C20 C23 1.514(3) . ?
